data_8104033
loop_
_publ_author_name
'Cerny, R.'
'Pacheco, V.'
'Yanson, T.'
'Manyako, M.'
'Bodak, O.'

_publ_section_title
;
 Structure of iron-rich compounds in the Yb-Fe-Al system
;
_journal_name_full 'Zeitschrift fuer Kristallographie (149,1979-)'
_journal_page_first 802
_journal_page_last 810
_journal_volume 218
_journal_year 2003
_chemical_formula_sum 'Al1.36 Fe15.68 Yb1.98'
_chemical_name_systematic 'Yb1.98 Fe15.68 Al1.36'
_space_group_IT_number 194
_symmetry_space_group_name_Hall '-P 6c 2c'
_symmetry_space_group_name_H-M 'P 63/m m c'
_cell_angle_alpha 90
_cell_angle_beta 90
_cell_angle_gamma 120
_cell_formula_units_Z 2
_cell_length_a 8.5551
_cell_length_b 8.5551
_cell_length_c 8.421
_cell_volume 533.758
_citation_journal_id_ASTM ZEKRDZ
_cod_data_source_file Cerny_ZEKRDZ_2003_1475.cif
_cod_data_source_block Al1.36Fe15.68Yb1.98
_cod_original_cell_volume 533.7581
_cod_database_code 8104033

loop_
_symmetry_equiv_pos_as_xyz
x,y,z
x-y,x,z+1/2
-y,x-y,z
-x,-y,z+1/2
-x+y,-x,z
y,-x+y,z+1/2
-y,-x,-z+1/2
x-y,-y,-z
x,x-y,-z+1/2
y,x,-z
-x+y,y,-z+1/2
-x,-x+y,-z
-x,-y,-z
-x+y,-x,-z-1/2
y,-x+y,-z
x,y,-z-1/2
x-y,x,-z
-y,x-y,-z-1/2
y,x,z-1/2
-x+y,y,z
-x,-x+y,z-1/2
-y,-x,z
x-y,-y,z-1/2
x,x-y,z

loop_
_atom_site_label
_atom_site_type_symbol
_atom_site_fract_x
_atom_site_fract_y
_atom_site_fract_z
_atom_site_occupancy
_atom_site_U_iso_or_equiv
Fe2 Fe 0.3333 0.6667 0.1044 0.743 0.0
Yb1 Yb 0.3333 0.6667 0.75 1 0.0
Al7 Al 0.3333 0 0.25 0.146 0.0
Fe3 Fe 0.1673 0.3346 -0.0126 1 0.0
Fe5 Fe 0.3316 -0.0419 0.25 0.614 0.0
Fe4 Fe 0.5 0 0 0.81 0.0
Fe6 Fe 0.2861 0 0.25 0.241 0.0
Al1 Al 0.5 0 0 0.19 0.0
Fe1 Fe 0 0 0.1096 0.283 0.0
Yb3 Yb 0.3333 0.6667 0.25 0.257 0.0
Yb2 Yb 0 0 0.25 0.717 0.0
